data_7215535
loop_
_publ_author_name
'Haynes, Delia A.'
'Weng, Ze F.'
'Jones, William'
'Motherwell, W. D. Samuel'

_publ_section_title
;
 The crystal structures of three novel lutidinium pamoate salts
;
_journal_coden_ASTM CRECF4
_journal_issue 2
_journal_name_full CrystEngComm
_journal_page_first 254
_journal_page_last 260
_journal_paper_doi 10.1039/b814214a
_journal_volume 11
_journal_year 2009
_chemical_formula_moiety '2(C7 H10 N), C23 H14 O6'
_chemical_formula_sum 'C37 H34 N2 O6'
_chemical_formula_weight 602.66
_chemical_name_common '2,3 lutidine pamoate'
_space_group_IT_number 14
_symmetry_cell_setting monoclinic
_symmetry_space_group_name_Hall '-P 2yn'
_symmetry_space_group_name_H-M 'P 1 21/n 1'
_atom_sites_solution_hydrogens geom
_atom_sites_solution_primary direct
_atom_sites_solution_secondary difmap
_audit_creation_method SHELXL-97
_cell_angle_alpha 90.00
_cell_angle_beta 107.20(3)
_cell_angle_gamma 90.00
_cell_formula_units_Z 4
_cell_length_a 15.197(3)
_cell_length_b 13.262(3)
_cell_length_c 15.716(3)
_cell_measurement_reflns_used 10914
_cell_measurement_temperature 180(2)
_cell_measurement_theta_max 27.48
_cell_measurement_theta_min 1.00
_cell_volume 3025.8(12)
_computing_cell_refinement 'HKL Scalepack (Otwinowski & Minor 1997)'
_computing_data_collection 'Collect (Nonius B.V. 1998)'
_computing_data_reduction
;
HKL Denzo and Scalepack (Otwinowski & Minor 1997)
;
_computing_structure_refinement 'SHELXL-97 (Sheldrick, 1997)'
_computing_structure_solution 'SHELXS-97 (Sheldrick, 1990)'
_diffrn_ambient_temperature 180(2)
_diffrn_measured_fraction_theta_full 0.994
_diffrn_measured_fraction_theta_max 0.994
_diffrn_measurement_device_type 'Nonius Kappa CCD'
_diffrn_measurement_method 'Thin slice \w and \f scans'
_diffrn_radiation_source 'fine-focus sealed tube'
_diffrn_radiation_type MoK\a
_diffrn_radiation_wavelength 0.71073
_diffrn_reflns_av_R_equivalents 0.0379
_diffrn_reflns_av_sigmaI/netI 0.0454
_diffrn_reflns_limit_h_max 19
_diffrn_reflns_limit_h_min -19
_diffrn_reflns_limit_k_max 17
_diffrn_reflns_limit_k_min -17
_diffrn_reflns_limit_l_max 20
_diffrn_reflns_limit_l_min -18
_diffrn_reflns_number 19064
_diffrn_reflns_theta_full 27.50
_diffrn_reflns_theta_max 27.50
_diffrn_reflns_theta_min 3.62
_exptl_absorpt_coefficient_mu 0.090
_exptl_absorpt_correction_T_max 0.982
_exptl_absorpt_correction_T_min 0.926
_exptl_absorpt_correction_type multi-scan
_exptl_absorpt_process_details
;
multi-scan from symmetry-related measurements
Sortav (Blessing 1995)
;
_exptl_crystal_colour yellow
_exptl_crystal_density_diffrn 1.323
_exptl_crystal_density_method 'not measured'
_exptl_crystal_description blocks
_exptl_crystal_F_000 1272
_exptl_crystal_size_max 0.28
_exptl_crystal_size_mid 0.23
_exptl_crystal_size_min 0.21
_refine_diff_density_max 0.208
_refine_diff_density_min -0.240
_refine_diff_density_rms 0.048
_refine_ls_extinction_method none
_refine_ls_goodness_of_fit_ref 1.027
_refine_ls_hydrogen_treatment mixed
_refine_ls_matrix_type full
_refine_ls_number_parameters 418
_refine_ls_number_reflns 6910
_refine_ls_number_restraints 0
_refine_ls_restrained_S_all 1.027
_refine_ls_R_factor_all 0.0817
_refine_ls_R_factor_gt 0.0518
_refine_ls_shift/su_max 0.000
_refine_ls_shift/su_mean 0.000
_refine_ls_structure_factor_coef Fsqd
_refine_ls_weighting_details 'calc w=1/[\s^2^(Fo^2^)+(0.0393P)^2^+1.6405P] where P=(Fo^2^+2Fc^2^)/3'
_refine_ls_weighting_scheme calc
_refine_ls_wR_factor_gt 0.1073
_refine_ls_wR_factor_ref 0.1237
_reflns_number_gt 4942
_reflns_number_total 6910
_reflns_threshold_expression >2sigma(I)
_cod_duplicate_entry 7200388
_cod_data_source_file b814214a.cif
_cod_data_source_block 2_3
_cod_depositor_comments
;
 Updated bibliographic information.

 Antanas Vaitkus,
 2019-09-18

 Marked entry as a duplicate of entry 7200388.

 Antanas Vaitkus,
 2019-09-18
;
_cod_original_cell_volume 3025.8(10)
_cod_original_sg_symbol_H-M P2(1)/n
_cod_database_code 7215535

loop_
_symmetry_equiv_pos_as_xyz
'x, y, z'
'-x+1/2, y+1/2, -z+1/2'
'-x, -y, -z'
'x-1/2, -y-1/2, z-1/2'

loop_
_atom_site_label
_atom_site_type_symbol
_atom_site_fract_x
_atom_site_fract_y
_atom_site_fract_z
_atom_site_U_iso_or_equiv
_atom_site_adp_type
_atom_site_occupancy
_atom_site_symmetry_multiplicity
_atom_site_calc_flag
_atom_site_refinement_flags
N11 N 1.22135(11) 0.11543(11) -0.01203(10) 0.0332(3) Uani 1 1 d .
H11N H 1.1531(18) 0.1219(19) -0.0122(16) 0.071(8) Uiso 1 1 d .
C12 C 1.24191(12) 0.05473(13) -0.07187(12) 0.0303(4) Uani 1 1 d .
C13 C 1.33325(13) 0.04705(14) -0.07281(13) 0.0355(4) Uani 1 1 d .
C14 C 1.39903(13) 0.10137(15) -0.00987(14) 0.0431(5) Uani 1 1 d .
H14 H 1.4617 0.0968 -0.0089 0.052 Uiso 1 1 calc R
C17 C 1.16497(13) -0.00241(15) -0.13411(13) 0.0397(4) Uani 1 1 d .
H17A H 1.1065 0.0175 -0.1246 0.060 Uiso 1 1 calc R
H17B H 1.1747 -0.0749 -0.1230 0.060 Uiso 1 1 calc R
H17C H 1.1631 0.0125 -0.1957 0.060 Uiso 1 1 calc R
C15 C 1.37585(14) 0.16196(15) 0.05143(14) 0.0434(5) Uani 1 1 d .
H15 H 1.4218 0.1982 0.0949 0.052 Uiso 1 1 calc R
C16 C 1.28533(14) 0.16869(15) 0.04814(13) 0.0397(5) Uani 1 1 d .
H16 H 1.2676 0.2114 0.0887 0.048 Uiso 1 1 calc R
C18 C 1.35715(16) -0.01855(18) -0.14087(16) 0.0543(6) Uani 1 1 d .
H18A H 1.4223 -0.0095 -0.1367 0.081 Uiso 1 1 calc R
H18B H 1.3189 0.0004 -0.2006 0.081 Uiso 1 1 calc R
H18C H 1.3458 -0.0893 -0.1296 0.081 Uiso 1 1 calc R
N21 N 0.30430(10) 0.55762(12) 0.15911(10) 0.0333(3) Uani 1 1 d .
H21N H 0.3515(18) 0.515(2) 0.1397(17) 0.078(8) Uiso 1 1 d .
C22 C 0.33526(13) 0.63052(16) 0.21968(12) 0.0391(4) Uani 1 1 d .
H22 H 0.3996 0.6406 0.2449 0.047 Uiso 1 1 calc R
C23 C 0.27450(14) 0.69010(16) 0.24512(12) 0.0418(5) Uani 1 1 d .
H23 H 0.2958 0.7427 0.2873 0.050 Uiso 1 1 calc R
C24 C 0.18135(13) 0.67255(15) 0.20842(12) 0.0378(4) Uani 1 1 d .
H24 H 0.1384 0.7140 0.2254 0.045 Uiso 1 1 calc R
C25 C 0.14954(12) 0.59605(14) 0.14770(12) 0.0318(4) Uani 1 1 d .
C26 C 0.21433(12) 0.53801(13) 0.12250(11) 0.0297(4) Uani 1 1 d .
C27 C 0.18934(14) 0.45540(15) 0.05577(14) 0.0415(5) Uani 1 1 d .
H27A H 0.2456 0.4239 0.0499 0.062 Uiso 1 1 calc R
H27B H 0.1535 0.4830 -0.0019 0.062 Uiso 1 1 calc R
H27C H 0.1524 0.4049 0.0753 0.062 Uiso 1 1 calc R
C28 C 0.04846(13) 0.57643(17) 0.10790(14) 0.0446(5) Uani 1 1 d .
H28A H 0.0134 0.6228 0.1340 0.067 Uiso 1 1 calc R
H28B H 0.0347 0.5068 0.1203 0.067 Uiso 1 1 calc R
H28C H 0.0313 0.5869 0.0433 0.067 Uiso 1 1 calc R
C311 C 0.91932(11) 0.19833(14) 0.00700(11) 0.0302(4) Uani 1 1 d .
C312 C 0.88177(11) 0.27039(13) 0.05425(11) 0.0277(4) Uani 1 1 d .
O312 O 0.94006(8) 0.33146(10) 0.11519(8) 0.0371(3) Uani 1 1 d .
H312 H 0.9947 0.3178 0.1177 0.056 Uiso 1 1 calc R
C313 C 0.78754(11) 0.28073(13) 0.03924(11) 0.0261(4) Uani 1 1 d .
C314 C 0.72759(11) 0.21804(13) -0.02712(11) 0.0267(4) Uani 1 1 d .
C315 C 0.62984(11) 0.22837(14) -0.05241(12) 0.0313(4) Uani 1 1 d .
H315 H 0.6027 0.2765 -0.0231 0.038 Uiso 1 1 calc R
C316 C 0.57457(13) 0.16944(16) -0.11870(13) 0.0391(5) Uani 1 1 d .
H316 H 0.5096 0.1780 -0.1349 0.047 Uiso 1 1 calc R
C317 C 0.61193(14) 0.09677(16) -0.16305(13) 0.0425(5) Uani 1 1 d .
H317 H 0.5726 0.0561 -0.2083 0.051 Uiso 1 1 calc R
C318 C 0.70510(13) 0.08493(15) -0.14074(13) 0.0389(4) Uani 1 1 d .
H318 H 0.7304 0.0357 -0.1707 0.047 Uiso 1 1 calc R
C319 C 0.76485(12) 0.14503(13) -0.07340(11) 0.0302(4) Uani 1 1 d .
C320 C 0.86136(12) 0.13713(14) -0.05443(12) 0.0322(4) Uani 1 1 d .
H320 H 0.8864 0.0883 -0.0850 0.039 Uiso 1 1 calc R
C321 C 0.75127(11) 0.36244(13) 0.08773(11) 0.0277(4) Uani 1 1 d .
H32A H 0.7130 0.4089 0.0424 0.033 Uiso 1 1 calc R
H32B H 0.8047 0.4017 0.1240 0.033 Uiso 1 1 calc R
C322 C 0.69477(11) 0.33005(12) 0.14850(11) 0.0250(3) Uani 1 1 d .
C323 C 0.60553(11) 0.36563(12) 0.13206(11) 0.0259(3) Uani 1 1 d .
O323 O 0.56979(8) 0.42626(10) 0.06064(8) 0.0339(3) Uani 1 1 d .
H323 H 0.5156 0.4423 0.0583 0.051 Uiso 1 1 calc R
C324 C 0.55044(11) 0.33950(12) 0.18859(11) 0.0269(4) Uani 1 1 d .
C325 C 0.58624(12) 0.27708(13) 0.25938(12) 0.0297(4) Uani 1 1 d .
H325 H 0.5489 0.2582 0.2957 0.036 Uiso 1 1 calc R
C326 C 0.67699(12) 0.23980(13) 0.28019(11) 0.0287(4) Uani 1 1 d .
C327 C 0.71411(13) 0.17649(14) 0.35479(12) 0.0353(4) Uani 1 1 d .
H327 H 0.6765 0.1571 0.3907 0.042 Uiso 1 1 calc R
C328 C 0.80273(13) 0.14291(15) 0.37603(13) 0.0389(4) Uani 1 1 d .
H328 H 0.8264 0.0995 0.4257 0.047 Uiso 1 1 calc R
C329 C 0.85884(13) 0.17309(15) 0.32374(12) 0.0360(4) Uani 1 1 d .
H329 H 0.9209 0.1504 0.3389 0.043 Uiso 1 1 calc R
C330 C 0.82569(12) 0.23464(13) 0.25127(11) 0.0302(4) Uani 1 1 d .
H330 H 0.8655 0.2550 0.2178 0.036 Uiso 1 1 calc R
C331 C 0.73270(11) 0.26854(12) 0.22528(11) 0.0261(3) Uani 1 1 d .
C332 C 1.02183(12) 0.19129(16) 0.02265(13) 0.0363(4) Uani 1 1 d .
O331 O 1.04971(9) 0.12874(13) -0.02379(11) 0.0576(4) Uani 1 1 d .
O332 O 1.07362(8) 0.24834(11) 0.07970(10) 0.0452(4) Uani 1 1 d .
C333 C 0.45549(12) 0.38308(14) 0.17424(13) 0.0328(4) Uani 1 1 d .
O333 O 0.40461(10) 0.34972(11) 0.21493(11) 0.0531(4) Uani 1 1 d .
O334 O 0.43293(9) 0.45591(11) 0.11796(10) 0.0456(4) Uani 1 1 d .

loop_
_atom_site_aniso_label
_atom_site_aniso_U_11
_atom_site_aniso_U_22
_atom_site_aniso_U_33
_atom_site_aniso_U_23
_atom_site_aniso_U_13
_atom_site_aniso_U_12
N11 0.0334(8) 0.0333(8) 0.0355(8) 0.0036(7) 0.0142(7) 0.0053(7)
C12 0.0347(9) 0.0259(9) 0.0321(9) 0.0034(7) 0.0126(8) 0.0009(7)
C13 0.0362(10) 0.0324(10) 0.0428(11) -0.0011(8) 0.0195(9) 0.0011(8)
C14 0.0336(10) 0.0399(11) 0.0593(13) -0.0031(10) 0.0194(10) -0.0023(9)
C17 0.0388(10) 0.0376(11) 0.0394(11) 0.0021(9) 0.0062(9) -0.0007(9)
C15 0.0417(11) 0.0377(11) 0.0477(12) -0.0065(9) 0.0081(9) -0.0071(9)
C16 0.0497(11) 0.0347(10) 0.0373(10) -0.0048(9) 0.0168(9) 0.0026(9)
C18 0.0541(13) 0.0558(14) 0.0620(15) -0.0153(12) 0.0312(12) 0.0022(11)
N21 0.0296(8) 0.0354(9) 0.0356(8) 0.0058(7) 0.0106(7) 0.0047(7)
C22 0.0331(9) 0.0488(12) 0.0323(10) 0.0027(9) 0.0047(8) -0.0041(9)
C23 0.0486(12) 0.0471(12) 0.0293(10) -0.0047(9) 0.0107(9) -0.0034(10)
C24 0.0437(11) 0.0396(11) 0.0332(10) -0.0014(8) 0.0163(9) 0.0058(9)
C25 0.0317(9) 0.0347(10) 0.0302(9) 0.0048(8) 0.0111(8) 0.0059(8)
C26 0.0315(9) 0.0300(9) 0.0295(9) 0.0028(7) 0.0122(7) 0.0022(7)
C27 0.0418(11) 0.0356(11) 0.0515(12) -0.0077(9) 0.0205(10) -0.0020(9)
C28 0.0310(10) 0.0513(12) 0.0514(12) -0.0032(10) 0.0118(9) 0.0031(9)
C311 0.0255(8) 0.0355(10) 0.0307(9) 0.0070(8) 0.0103(7) 0.0040(7)
C312 0.0268(8) 0.0298(9) 0.0267(8) 0.0031(7) 0.0081(7) -0.0018(7)
O312 0.0242(6) 0.0459(8) 0.0399(7) -0.0056(6) 0.0077(5) -0.0059(6)
C313 0.0250(8) 0.0273(9) 0.0269(8) 0.0060(7) 0.0093(7) 0.0016(7)
C314 0.0247(8) 0.0296(9) 0.0259(8) 0.0046(7) 0.0078(7) 0.0001(7)
C315 0.0257(8) 0.0386(10) 0.0301(9) 0.0019(8) 0.0089(7) 0.0010(7)
C316 0.0265(9) 0.0506(12) 0.0383(10) 0.0003(9) 0.0069(8) -0.0032(8)
C317 0.0386(10) 0.0470(12) 0.0385(11) -0.0085(9) 0.0062(9) -0.0082(9)
C318 0.0404(10) 0.0396(11) 0.0366(10) -0.0066(9) 0.0115(9) 0.0000(9)
C319 0.0295(9) 0.0326(9) 0.0291(9) 0.0015(7) 0.0095(7) 0.0013(7)
C320 0.0325(9) 0.0342(10) 0.0323(9) 0.0011(8) 0.0132(8) 0.0065(8)
C321 0.0275(8) 0.0265(9) 0.0305(9) 0.0021(7) 0.0107(7) 0.0000(7)
C322 0.0263(8) 0.0235(8) 0.0260(8) -0.0030(7) 0.0088(7) -0.0025(7)
C323 0.0290(8) 0.0217(8) 0.0269(8) 0.0001(7) 0.0085(7) -0.0007(7)
O323 0.0297(6) 0.0392(7) 0.0355(7) 0.0103(6) 0.0136(5) 0.0087(6)
C324 0.0286(8) 0.0230(8) 0.0309(9) -0.0016(7) 0.0115(7) -0.0023(7)
C325 0.0328(9) 0.0277(9) 0.0321(9) 0.0007(7) 0.0152(8) -0.0041(7)
C326 0.0325(9) 0.0256(9) 0.0289(9) 0.0001(7) 0.0102(7) -0.0026(7)
C327 0.0390(10) 0.0346(10) 0.0331(10) 0.0064(8) 0.0120(8) -0.0002(8)
C328 0.0434(11) 0.0365(10) 0.0338(10) 0.0071(8) 0.0066(8) 0.0034(9)
C329 0.0322(9) 0.0388(10) 0.0339(10) 0.0009(8) 0.0051(8) 0.0045(8)
C330 0.0288(9) 0.0331(10) 0.0285(9) -0.0009(7) 0.0079(7) -0.0012(7)
C331 0.0278(8) 0.0230(8) 0.0268(8) -0.0035(7) 0.0069(7) -0.0021(7)
C332 0.0267(9) 0.0443(11) 0.0390(10) 0.0105(9) 0.0114(8) 0.0069(8)
O331 0.0320(7) 0.0749(11) 0.0700(11) -0.0145(9) 0.0213(7) 0.0101(7)
O332 0.0244(6) 0.0569(9) 0.0516(9) 0.0007(7) 0.0069(6) 0.0000(6)
C333 0.0312(9) 0.0289(9) 0.0411(10) 0.0009(8) 0.0151(8) -0.0017(8)
O333 0.0412(8) 0.0496(9) 0.0818(11) 0.0230(8) 0.0387(8) 0.0078(7)
O334 0.0389(7) 0.0496(9) 0.0558(9) 0.0201(7) 0.0256(7) 0.0157(6)

loop_
_atom_type_symbol
_atom_type_description
_atom_type_scat_dispersion_real
_atom_type_scat_dispersion_imag
_atom_type_scat_source
C C 0.0033 0.0016 'International Tables Vol C Tables 4.2.6.8 and 6.1.1.4'
H H 0.0000 0.0000 'International Tables Vol C Tables 4.2.6.8 and 6.1.1.4'
N N 0.0061 0.0033 'International Tables Vol C Tables 4.2.6.8 and 6.1.1.4'
O O 0.0106 0.0060 'International Tables Vol C Tables 4.2.6.8 and 6.1.1.4'

loop_
_geom_angle_atom_site_label_1
_geom_angle_atom_site_label_2
_geom_angle_atom_site_label_3
_geom_angle
C16 N11 C12 122.66(16)
C16 N11 H11N 118.2(14)
C12 N11 H11N 119.1(14)
N11 C12 C13 119.27(17)
N11 C12 C17 117.68(16)
C13 C12 C17 123.05(16)
C14 C13 C12 117.72(17)
C14 C13 C18 122.31(17)
C12 C13 C18 119.97(18)
C15 C14 C13 121.58(18)
C15 C14 H14 119.2
C13 C14 H14 119.2
C12 C17 H17A 109.5
C12 C17 H17B 109.5
H17A C17 H17B 109.5
C12 C17 H17C 109.5
H17A C17 H17C 109.5
H17B C17 H17C 109.5
C16 C15 C14 118.37(19)
C16 C15 H15 120.8
C14 C15 H15 120.8
N11 C16 C15 120.37(18)
N11 C16 H16 119.8
C15 C16 H16 119.8
C13 C18 H18A 109.5
C13 C18 H18B 109.5
H18A C18 H18B 109.5
C13 C18 H18C 109.5
H18A C18 H18C 109.5
H18B C18 H18C 109.5
C22 N21 C26 122.89(16)
C22 N21 H21N 118.6(14)
C26 N21 H21N 118.6(14)
N21 C22 C23 120.05(18)
N21 C22 H22 120.0
C23 C22 H22 120.0
C22 C23 C24 118.67(19)
C22 C23 H23 120.7
C24 C23 H23 120.7
C25 C24 C23 121.28(18)
C25 C24 H24 119.4
C23 C24 H24 119.4
C24 C25 C26 118.02(17)
C24 C25 C28 121.50(17)
C26 C25 C28 120.47(17)
N21 C26 C25 119.06(17)
N21 C26 C27 117.42(16)
C25 C26 C27 123.51(16)
C26 C27 H27A 109.5
C26 C27 H27B 109.5
H27A C27 H27B 109.5
C26 C27 H27C 109.5
H27A C27 H27C 109.5
H27B C27 H27C 109.5
C25 C28 H28A 109.5
C25 C28 H28B 109.5
H28A C28 H28B 109.5
C25 C28 H28C 109.5
H28A C28 H28C 109.5
H28B C28 H28C 109.5
C320 C311 C312 119.47(15)
C320 C311 C332 119.89(16)
C312 C311 C332 120.62(16)
O312 C312 C313 118.98(15)
O312 C312 C311 119.11(15)
C313 C312 C311 121.91(16)
C312 O312 H312 109.5
C312 C313 C314 117.98(15)
C312 C313 C321 119.65(15)
C314 C313 C321 122.21(14)
C319 C314 C315 117.47(16)
C319 C314 C313 120.23(15)
C315 C314 C313 122.24(16)
C316 C315 C314 120.66(17)
C316 C315 H315 119.7
C314 C315 H315 119.7
C315 C316 C317 121.41(17)
C315 C316 H316 119.3
C317 C316 H316 119.3
C318 C317 C316 119.55(18)
C318 C317 H317 120.2
C316 C317 H317 120.2
C317 C318 C319 120.94(18)
C317 C318 H318 119.5
C319 C318 H318 119.5
C320 C319 C318 120.78(17)
C320 C319 C314 119.17(16)
C318 C319 C314 119.96(16)
C311 C320 C319 121.20(16)
C311 C320 H320 119.4
C319 C320 H320 119.4
C313 C321 C322 117.96(14)
C313 C321 H32A 107.8
C322 C321 H32A 107.8
C313 C321 H32B 107.8
C322 C321 H32B 107.8
H32A C321 H32B 107.2
C323 C322 C331 118.67(15)
C323 C322 C321 119.28(15)
C331 C322 C321 121.95(14)
O323 C323 C322 119.08(14)
O323 C323 C324 119.50(14)
C322 C323 C324 121.42(15)
C323 O323 H323 109.5
C325 C324 C323 119.19(15)
C325 C324 C333 119.19(15)
C323 C324 C333 121.57(15)
C324 C325 C326 121.93(16)
C324 C325 H325 119.0
C326 C325 H325 119.0
C325 C326 C327 121.53(16)
C325 C326 C331 118.72(16)
C327 C326 C331 119.75(16)
C328 C327 C326 121.28(17)
C328 C327 H327 119.4
C326 C327 H327 119.4
C327 C328 C329 119.34(18)
C327 C328 H328 120.3
C329 C328 H328 120.3
C330 C329 C328 121.19(17)
C330 C329 H329 119.4
C328 C329 H329 119.4
C329 C330 C331 121.10(17)
C329 C330 H330 119.5
C331 C330 H330 119.5
C330 C331 C326 117.28(15)
C330 C331 C322 122.76(15)
C326 C331 C322 119.96(15)
O332 C332 O331 124.30(17)
O332 C332 C311 118.59(17)
O331 C332 C311 117.10(18)
O333 C333 O334 123.39(17)
O333 C333 C324 120.54(17)
O334 C333 C324 116.07(15)

loop_
_geom_bond_atom_site_label_1
_geom_bond_atom_site_label_2
_geom_bond_distance
N11 C16 1.340(2)
N11 C12 1.343(2)
N11 H11N 1.04(3)
C12 C13 1.396(2)
C12 C17 1.490(3)
C13 C14 1.383(3)
C13 C18 1.504(3)
C14 C15 1.378(3)
C14 H14 0.9500
C17 H17A 0.9800
C17 H17B 0.9800
C17 H17C 0.9800
C15 C16 1.364(3)
C15 H15 0.9500
C16 H16 0.9500
C18 H18A 0.9800
C18 H18B 0.9800
C18 H18C 0.9800
N21 C22 1.341(2)
N21 C26 1.343(2)
N21 H21N 1.03(3)
C22 C23 1.362(3)
C22 H22 0.9500
C23 C24 1.381(3)
C23 H23 0.9500
C24 C25 1.379(3)
C24 H24 0.9500
C25 C26 1.396(2)
C25 C28 1.500(3)
C26 C27 1.486(3)
C27 H27A 0.9800
C27 H27B 0.9800
C27 H27C 0.9800
C28 H28A 0.9800
C28 H28B 0.9800
C28 H28C 0.9800
C311 C320 1.365(3)
C311 C312 1.429(2)
C311 C332 1.506(2)
C312 O312 1.362(2)
C312 C313 1.388(2)
O312 H312 0.8400
C313 C314 1.431(2)
C313 C321 1.519(2)
C314 C319 1.425(2)
C314 C315 1.426(2)
C315 C316 1.373(3)
C315 H315 0.9500
C316 C317 1.404(3)
C316 H316 0.9500
C317 C318 1.363(3)
C317 H317 0.9500
C318 C319 1.418(3)
C318 H318 0.9500
C319 C320 1.412(2)
C320 H320 0.9500
C321 C322 1.523(2)
C321 H32A 0.9900
C321 H32B 0.9900
C322 C323 1.386(2)
C322 C331 1.429(2)
C323 O323 1.357(2)
C323 C324 1.432(2)
O323 H323 0.8400
C324 C325 1.364(2)
C324 C333 1.508(2)
C325 C326 1.409(2)
C325 H325 0.9500
C326 C327 1.417(2)
C326 C331 1.428(2)
C327 C328 1.363(3)
C327 H327 0.9500
C328 C329 1.406(3)
C328 H328 0.9500
C329 C330 1.370(3)
C329 H329 0.9500
C330 C331 1.423(2)
C330 H330 0.9500
C332 O332 1.256(2)
C332 O331 1.258(2)
C333 O333 1.223(2)
C333 O334 1.286(2)

loop_
_geom_hbond_atom_site_label_D
_geom_hbond_atom_site_label_H
_geom_hbond_atom_site_label_A
_geom_hbond_distance_DH
_geom_hbond_distance_HA
_geom_hbond_distance_DA
_geom_hbond_angle_DHA
N11 H11N O331 1.04(3) 1.53(3) 2.566(2) 173(2)
N21 H21N O334 1.03(3) 1.58(3) 2.609(2) 174(2)

loop_
_geom_torsion_atom_site_label_1
_geom_torsion_atom_site_label_2
_geom_torsion_atom_site_label_3
_geom_torsion_atom_site_label_4
_geom_torsion
C16 N11 C12 C13 -0.8(3)
C16 N11 C12 C17 178.67(17)
N11 C12 C13 C14 1.5(3)
C17 C12 C13 C14 -177.96(18)
N11 C12 C13 C18 -178.47(18)
C17 C12 C13 C18 2.1(3)
C12 C13 C14 C15 -0.6(3)
C18 C13 C14 C15 179.3(2)
C13 C14 C15 C16 -0.9(3)
C12 N11 C16 C15 -0.8(3)
C14 C15 C16 N11 1.6(3)
C26 N21 C22 C23 -1.5(3)
N21 C22 C23 C24 1.1(3)
C22 C23 C24 C25 0.5(3)
C23 C24 C25 C26 -1.5(3)
C23 C24 C25 C28 179.78(18)
C22 N21 C26 C25 0.4(3)
C22 N21 C26 C27 179.69(17)
C24 C25 C26 N21 1.1(3)
C28 C25 C26 N21 179.79(17)
C24 C25 C26 C27 -178.12(17)
C28 C25 C26 C27 0.6(3)
C320 C311 C312 O312 -179.74(15)
C332 C311 C312 O312 -1.3(2)
C320 C311 C312 C313 -0.4(3)
C332 C311 C312 C313 177.97(16)
O312 C312 C313 C314 178.01(14)
C311 C312 C313 C314 -1.3(2)
O312 C312 C313 C321 2.6(2)
C311 C312 C313 C321 -176.68(15)
C312 C313 C314 C319 2.2(2)
C321 C313 C314 C319 177.49(15)
C312 C313 C314 C315 -174.97(16)
C321 C313 C314 C315 0.3(2)
C319 C314 C315 C316 0.2(3)
C313 C314 C315 C316 177.53(17)
C314 C315 C316 C317 0.6(3)
C315 C316 C317 C318 -0.7(3)
C316 C317 C318 C319 0.0(3)
C317 C318 C319 C320 -175.88(18)
C317 C318 C319 C314 0.9(3)
C315 C314 C319 C320 175.85(16)
C313 C314 C319 C320 -1.5(2)
C315 C314 C319 C318 -1.0(2)
C313 C314 C319 C318 -178.35(16)
C312 C311 C320 C319 1.2(3)
C332 C311 C320 C319 -177.17(16)
C318 C319 C320 C311 176.54(17)
C314 C319 C320 C311 -0.3(3)
C312 C313 C321 C322 -119.54(17)
C314 C313 C321 C322 65.3(2)
C313 C321 C322 C323 -121.30(17)
C313 C321 C322 C331 62.4(2)
C331 C322 C323 O323 178.28(14)
C321 C322 C323 O323 1.9(2)
C331 C322 C323 C324 -1.9(2)
C321 C322 C323 C324 -178.36(15)
O323 C323 C324 C325 178.86(15)
C322 C323 C324 C325 -0.9(2)
O323 C323 C324 C333 -4.0(2)
C322 C323 C324 C333 176.22(15)
C323 C324 C325 C326 1.9(3)
C333 C324 C325 C326 -175.31(16)
C324 C325 C326 C327 178.84(17)
C324 C325 C326 C331 0.0(3)
C325 C326 C327 C328 -178.17(18)
C331 C326 C327 C328 0.6(3)
C326 C327 C328 C329 1.1(3)
C327 C328 C329 C330 -0.8(3)
C328 C329 C330 C331 -1.3(3)
C329 C330 C331 C326 2.9(2)
C329 C330 C331 C322 -177.91(17)
C325 C326 C331 C330 176.25(15)
C327 C326 C331 C330 -2.6(2)
C325 C326 C331 C322 -2.9(2)
C327 C326 C331 C322 178.22(16)
C323 C322 C331 C330 -175.28(16)
C321 C322 C331 C330 1.0(2)
C323 C322 C331 C326 3.8(2)
C321 C322 C331 C326 -179.83(15)
C320 C311 C332 O332 -179.85(17)
C312 C311 C332 O332 1.8(3)
C320 C311 C332 O331 1.0(3)
C312 C311 C332 O331 -177.35(17)
C325 C324 C333 O333 -13.0(3)
C323 C324 C333 O333 169.84(18)
C325 C324 C333 O334 166.76(17)
C323 C324 C333 O334 -10.4(2)
